data_4318390
loop_
_publ_author_name
'Tristram Chivers'
'Mark Krahn'
'Gabriele Schatte'

_publ_contact_author_address
; Department of Chemistry
   University of Calgary
   Calgary Alberta T2N 1N4
   Canada
;
_publ_contact_author_email chivers@ucalgary.ca
_publ_contact_author_fax '001 403 289 9488'
_publ_contact_author_name 'Dr Tristram Chivers'
_publ_contact_author_phone '001 403 220 5741'
_publ_section_title
;
 Syntheses and X-ray Structures of Potassium Derivatives and a
 Paramagnetic Nickel(II) Complex of a Cyclodiphosph(III/V)azane
 Monoselenide
;
_journal_name_full 'Inorganic Chemistry'
_journal_page_first 4348
_journal_page_last 4354
_journal_paper_doi 10.1021/ic020167o
_journal_volume 41
_journal_year 2002
_chemical_formula_moiety 'C32 H74 N8 Ni P4 Se2'
_chemical_formula_sum 'C32 H74 N8 Ni P4 Se2'
_chemical_formula_weight 911.50
_chemical_name_systematic
;
  ?
;
_space_group_IT_number 2
_symmetry_cell_setting triclinic
_symmetry_space_group_name_Hall '-P 1'
_symmetry_space_group_name_H-M 'P -1'
_atom_sites_solution_hydrogens geom
_atom_sites_solution_primary direct
_atom_sites_solution_secondary difmap
_cell_angle_alpha 76.646(2)
_cell_angle_beta 83.729(2)
_cell_angle_gamma 87.575(3)
_cell_formula_units_Z 2
_cell_length_a 10.4948(16)
_cell_length_b 13.201(2)
_cell_length_c 16.892(3)
_cell_measurement_reflns_used 7616
_cell_measurement_temperature 193(2)
_cell_volume 2263.0(6)
_computing_cell_refinement 'Bruker SMART'
_computing_data_collection 'Bruker SMART'
_computing_data_reduction 'Bruker SHELXTL'
_computing_molecular_graphics 'Bruker SHELXTL'
_computing_publication_material WinGX-1.64.03a
_computing_structure_refinement 'SHELXL-97 (Sheldrick, 1997)'
_computing_structure_solution 'SHELXS-97 (Sheldrick, 1990)'
_diffrn_ambient_temperature 193(2)
_diffrn_measured_fraction_theta_full 0.981
_diffrn_measured_fraction_theta_max 0.981
_diffrn_measurement_device_type 'CCD area detector'
_diffrn_measurement_method 'omega scans'
_diffrn_radiation_monochromator graphite
_diffrn_radiation_source 'fine-focus sealed tube'
_diffrn_radiation_type MoK\a
_diffrn_radiation_wavelength 0.71073
_diffrn_reflns_av_R_equivalents 0.0556
_diffrn_reflns_av_sigmaI/netI 0.0758
_diffrn_reflns_limit_h_max 13
_diffrn_reflns_limit_h_min -12
_diffrn_reflns_limit_k_max 16
_diffrn_reflns_limit_k_min -15
_diffrn_reflns_limit_l_max 21
_diffrn_reflns_limit_l_min 0
_diffrn_reflns_number 17066
_diffrn_reflns_theta_full 26.37
_diffrn_reflns_theta_max 26.37
_diffrn_reflns_theta_min 1.59
_diffrn_standards_decay_% 'no decay'
_exptl_absorpt_coefficient_mu 2.209
_exptl_absorpt_correction_T_max 0.8259
_exptl_absorpt_correction_T_min 0.3507
_exptl_absorpt_correction_type empirical
_exptl_absorpt_process_details
;SADABS, V 2.01, Software for Area-Detector Absorption
  Corrections; Bruker AXS Inc., Madison, WI, 2000.
;
_exptl_crystal_colour green
_exptl_crystal_density_diffrn 1.338
_exptl_crystal_density_method 'not measured'
_exptl_crystal_description prism
_exptl_crystal_F_000 956
_exptl_crystal_size_max 0.60
_exptl_crystal_size_mid 0.19
_exptl_crystal_size_min 0.09
_refine_diff_density_max 2.207
_refine_diff_density_min -0.495
_refine_diff_density_rms 0.177
_refine_ls_extinction_method none
_refine_ls_goodness_of_fit_ref 0.983
_refine_ls_hydrogen_treatment mixed
_refine_ls_matrix_type full
_refine_ls_number_parameters 424
_refine_ls_number_reflns 9079
_refine_ls_number_restraints 0
_refine_ls_restrained_S_all 0.983
_refine_ls_R_factor_all 0.0952
_refine_ls_R_factor_gt 0.0631
_refine_ls_shift/su_max 0.001
_refine_ls_shift/su_mean 0.000
_refine_ls_structure_factor_coef Fsqd
_refine_ls_weighting_details 'calc w=1/[\s^2^(Fo^2^)+(0.1136P)^2^+0.0000P] where P=(Fo^2^+2Fc^2^)/3'
_refine_ls_weighting_scheme calc
_refine_ls_wR_factor_gt 0.1692
_refine_ls_wR_factor_ref 0.1826
_reflns_number_gt 6088
_reflns_number_total 9079
_reflns_threshold_expression >2sigma(I)
_cod_data_source_file ic020167o_1.cif
_cod_data_source_block 10
_cod_original_sg_symbol_Hall -P1
_cod_database_code 4318390

loop_
_symmetry_equiv_pos_as_xyz
'x, y, z'
'-x, -y, -z'

loop_
_atom_site_label
_atom_site_type_symbol
_atom_site_fract_x
_atom_site_fract_y
_atom_site_fract_z
_atom_site_U_iso_or_equiv
_atom_site_adp_type
_atom_site_occupancy
_atom_site_symmetry_multiplicity
_atom_site_calc_flag
_atom_site_refinement_flags
_atom_site_disorder_assembly
_atom_site_disorder_group
Se1 Se 0.25164(6) -0.13695(5) 0.22156(4) 0.03448(18) Uani 1 1 d . . .
Se2 Se 0.21065(6) 0.19606(5) 0.11616(4) 0.03195(18) Uani 1 1 d . . .
Ni Ni 0.21492(7) 0.04643(5) 0.23454(4) 0.0277(2) Uani 1 1 d . . .
P1 P 0.05999(13) -0.13157(11) 0.28289(9) 0.0246(3) Uani 1 1 d . . .
P2 P -0.09061(14) -0.28799(11) 0.32115(9) 0.0284(3) Uani 1 1 d . . .
P3 P 0.37679(13) 0.21793(11) 0.17635(9) 0.0235(3) Uani 1 1 d . . .
P4 P 0.54031(15) 0.35925(11) 0.10755(9) 0.0286(3) Uani 1 1 d . . .
N1 N -0.0589(4) -0.1773(4) 0.2423(3) 0.0283(10) Uani 1 1 d . . .
N2 N 0.0179(4) -0.2264(4) 0.3655(3) 0.0280(10) Uani 1 1 d . . .
N3 N 0.0543(4) -0.0135(3) 0.2922(3) 0.0254(10) Uani 1 1 d . . .
N4 N -0.2353(5) -0.2626(4) 0.3627(3) 0.0414(13) Uani 1 1 d . . .
H4N H -0.2510 -0.1969 0.3639 0.050 Uiso 1 1 calc R . .
N5 N 0.3525(4) 0.1274(3) 0.2574(3) 0.0259(10) Uani 1 1 d . . .
N6 N 0.4086(4) 0.3381(3) 0.1833(3) 0.0276(10) Uani 1 1 d . . .
N7 N 0.5183(4) 0.2241(3) 0.1181(3) 0.0247(10) Uani 1 1 d . . .
N8 N 0.6688(5) 0.3608(4) 0.1566(3) 0.0379(13) Uani 1 1 d . . .
H8N H 0.6737 0.3113 0.2012 0.046 Uiso 1 1 calc R . .
C10 C -0.0769(6) -0.1750(5) 0.1548(4) 0.0361(14) Uani 1 1 d . . .
C11 C -0.2181(7) -0.1933(6) 0.1511(4) 0.0489(18) Uani 1 1 d . . .
H11A H -0.2701 -0.1388 0.1706 0.059 Uiso 1 1 calc R . .
H11B H -0.2418 -0.2615 0.1858 0.059 Uiso 1 1 calc R . .
H11C H -0.2332 -0.1913 0.0945 0.059 Uiso 1 1 calc R . .
C12 C 0.0046(7) -0.2588(5) 0.1246(4) 0.0468(17) Uani 1 1 d . . .
H12A H 0.0953 -0.2465 0.1272 0.056 Uiso 1 1 calc R . .
H12B H -0.0102 -0.2569 0.0680 0.056 Uiso 1 1 calc R . .
H12C H -0.0188 -0.3272 0.1593 0.056 Uiso 1 1 calc R . .
C13 C -0.0399(8) -0.0680(5) 0.1020(4) 0.054(2) Uani 1 1 d . . .
H13A H -0.0929 -0.0142 0.1218 0.064 Uiso 1 1 calc R . .
H13B H -0.0538 -0.0651 0.0451 0.064 Uiso 1 1 calc R . .
H13C H 0.0507 -0.0560 0.1052 0.064 Uiso 1 1 calc R . .
C20 C 0.0931(6) -0.2804(5) 0.4335(4) 0.0376(15) Uani 1 1 d . . .
C21 C -0.0003(7) -0.3278(6) 0.5066(4) 0.0502(19) Uani 1 1 d . . .
H21A H -0.0541 -0.2725 0.5236 0.060 Uiso 1 1 calc R . .
H21B H 0.0476 -0.3639 0.5519 0.060 Uiso 1 1 calc R . .
H21C H -0.0546 -0.3775 0.4916 0.060 Uiso 1 1 calc R . .
C22 C 0.1776(7) -0.3656(6) 0.4061(5) 0.056(2) Uani 1 1 d . . .
H22A H 0.2374 -0.3342 0.3589 0.067 Uiso 1 1 calc R . .
H22B H 0.1237 -0.4153 0.3907 0.067 Uiso 1 1 calc R . .
H22C H 0.2260 -0.4019 0.4510 0.067 Uiso 1 1 calc R . .
C23 C 0.1763(7) -0.2012(5) 0.4559(4) 0.0449(17) Uani 1 1 d . . .
H23A H 0.2362 -0.1708 0.4085 0.054 Uiso 1 1 calc R . .
H23B H 0.2245 -0.2359 0.5014 0.054 Uiso 1 1 calc R . .
H23C H 0.1215 -0.1459 0.4721 0.054 Uiso 1 1 calc R . .
C30 C -0.0556(6) 0.0467(5) 0.3235(4) 0.0336(14) Uani 1 1 d . . .
C31 C -0.1431(7) 0.0812(7) 0.2556(5) 0.067(2) Uani 1 1 d . . .
H31A H -0.0935 0.1203 0.2063 0.081 Uiso 1 1 calc R . .
H31B H -0.2125 0.1257 0.2731 0.081 Uiso 1 1 calc R . .
H31C H -0.1795 0.0199 0.2437 0.081 Uiso 1 1 calc R . .
C32 C -0.0024(6) 0.1425(5) 0.3424(5) 0.0501(18) Uani 1 1 d . . .
H32A H 0.0451 0.1833 0.2929 0.060 Uiso 1 1 calc R . .
H32B H 0.0553 0.1211 0.3854 0.060 Uiso 1 1 calc R . .
H32C H -0.0732 0.1850 0.3610 0.060 Uiso 1 1 calc R . .
C33 C -0.1280(7) -0.0140(6) 0.4008(5) 0.0534(19) Uani 1 1 d . . .
H33A H -0.1635 -0.0765 0.3901 0.064 Uiso 1 1 calc R . .
H33B H -0.1980 0.0295 0.4191 0.064 Uiso 1 1 calc R . .
H33C H -0.0697 -0.0345 0.4435 0.064 Uiso 1 1 calc R . .
C40 C -0.3420(6) -0.3342(5) 0.3980(4) 0.0429(16) Uani 1 1 d . . .
C41 C -0.4495(7) -0.3115(7) 0.3429(7) 0.087(3) Uani 1 1 d . . .
H41A H -0.4188 -0.3245 0.2891 0.104 Uiso 1 1 calc R . .
H41B H -0.4775 -0.2386 0.3366 0.104 Uiso 1 1 calc R . .
H41C H -0.5218 -0.3569 0.3673 0.104 Uiso 1 1 calc R . .
C42 C -0.2998(8) -0.4442(6) 0.4055(7) 0.084(3) Uani 1 1 d . . .
H42A H -0.2700 -0.4557 0.3512 0.101 Uiso 1 1 calc R . .
H42B H -0.3718 -0.4900 0.4297 0.101 Uiso 1 1 calc R . .
H42C H -0.2296 -0.4598 0.4405 0.101 Uiso 1 1 calc R . .
C43 C -0.3875(13) -0.3148(12) 0.4792(7) 0.164(8) Uani 1 1 d . . .
H43A H -0.4131 -0.2414 0.4732 0.197 Uiso 1 1 calc R . .
H43B H -0.3185 -0.3313 0.5150 0.197 Uiso 1 1 calc R . .
H43C H -0.4612 -0.3588 0.5032 0.197 Uiso 1 1 calc R . .
C50 C 0.4266(5) 0.0961(5) 0.3304(3) 0.0305(13) Uani 1 1 d . . .
C51 C 0.5029(7) -0.0028(5) 0.3251(4) 0.0470(18) Uani 1 1 d . . .
H51A H 0.5646 0.0108 0.2761 0.056 Uiso 1 1 calc R . .
H51B H 0.4445 -0.0574 0.3219 0.056 Uiso 1 1 calc R . .
H51C H 0.5490 -0.0256 0.3737 0.056 Uiso 1 1 calc R . .
C52 C 0.5177(6) 0.1796(5) 0.3380(4) 0.0391(15) Uani 1 1 d . . .
H52A H 0.5807 0.1940 0.2897 0.047 Uiso 1 1 calc R . .
H52B H 0.5621 0.1549 0.3872 0.047 Uiso 1 1 calc R . .
H52C H 0.4687 0.2434 0.3420 0.047 Uiso 1 1 calc R . .
C53 C 0.3306(7) 0.0759(6) 0.4061(4) 0.0497(18) Uani 1 1 d . . .
H53A H 0.2817 0.1400 0.4091 0.060 Uiso 1 1 calc R . .
H53B H 0.3763 0.0532 0.4549 0.060 Uiso 1 1 calc R . .
H53C H 0.2719 0.0214 0.4031 0.060 Uiso 1 1 calc R . .
C60 C 0.3251(6) 0.4210(4) 0.2092(4) 0.0364(14) Uani 1 1 d . . .
C61 C 0.2641(8) 0.4871(6) 0.1362(5) 0.061(2) Uani 1 1 d . . .
H61A H 0.2112 0.4430 0.1140 0.073 Uiso 1 1 calc R . .
H61B H 0.3315 0.5187 0.0940 0.073 Uiso 1 1 calc R . .
H61C H 0.2103 0.5420 0.1537 0.073 Uiso 1 1 calc R . .
C62 C 0.4068(8) 0.4896(6) 0.2431(6) 0.067(2) Uani 1 1 d . . .
H62A H 0.4464 0.4474 0.2900 0.080 Uiso 1 1 calc R . .
H62B H 0.3530 0.5445 0.2605 0.080 Uiso 1 1 calc R . .
H62C H 0.4739 0.5211 0.2006 0.080 Uiso 1 1 calc R . .
C63 C 0.2207(7) 0.3699(5) 0.2752(5) 0.0488(18) Uani 1 1 d . . .
H63A H 0.1685 0.3258 0.2527 0.059 Uiso 1 1 calc R . .
H63B H 0.1661 0.4241 0.2933 0.059 Uiso 1 1 calc R . .
H63C H 0.2607 0.3273 0.3218 0.059 Uiso 1 1 calc R . .
C70 C 0.5683(6) 0.1670(4) 0.0548(4) 0.0300(13) Uani 1 1 d . . .
C71 C 0.5098(6) 0.2093(5) -0.0254(4) 0.0389(15) Uani 1 1 d . . .
H71A H 0.4166 0.2018 -0.0162 0.047 Uiso 1 1 calc R . .
H71B H 0.5450 0.1703 -0.0659 0.047 Uiso 1 1 calc R . .
H71C H 0.5304 0.2831 -0.0457 0.047 Uiso 1 1 calc R . .
C72 C 0.5374(7) 0.0529(5) 0.0877(4) 0.0481(18) Uani 1 1 d . . .
H72A H 0.4442 0.0449 0.0973 0.058 Uiso 1 1 calc R . .
H72B H 0.5755 0.0270 0.1392 0.058 Uiso 1 1 calc R . .
H72C H 0.5725 0.0131 0.0477 0.058 Uiso 1 1 calc R . .
C73 C 0.7120(6) 0.1790(6) 0.0399(4) 0.0471(17) Uani 1 1 d . . .
H73A H 0.7323 0.2527 0.0185 0.057 Uiso 1 1 calc R . .
H73B H 0.7471 0.1390 0.0001 0.057 Uiso 1 1 calc R . .
H73C H 0.7500 0.1531 0.0914 0.057 Uiso 1 1 calc R . .
C80 C 0.7764(6) 0.4352(5) 0.1350(5) 0.0454(17) Uani 1 1 d . . .
C81 C 0.8280(11) 0.4386(8) 0.2133(6) 0.104(4) Uani 1 1 d . . .
H81A H 0.8564 0.3685 0.2399 0.125 Uiso 1 1 calc R . .
H81B H 0.7606 0.4636 0.2494 0.125 Uiso 1 1 calc R . .
H81C H 0.9006 0.4858 0.2018 0.125 Uiso 1 1 calc R . .
C82 C 0.7314(7) 0.5419(5) 0.0919(5) 0.059(2) Uani 1 1 d . . .
H82A H 0.6982 0.5375 0.0408 0.070 Uiso 1 1 calc R . .
H82B H 0.8035 0.5898 0.0797 0.070 Uiso 1 1 calc R . .
H82C H 0.6634 0.5675 0.1273 0.070 Uiso 1 1 calc R . .
C83 C 0.8816(7) 0.3943(7) 0.0805(7) 0.079(3) Uani 1 1 d . . .
H83A H 0.8490 0.3917 0.0289 0.094 Uiso 1 1 calc R . .
H83B H 0.9084 0.3243 0.1082 0.094 Uiso 1 1 calc R . .
H83C H 0.9550 0.4407 0.0695 0.094 Uiso 1 1 calc R . .

loop_
_atom_site_aniso_label
_atom_site_aniso_U_11
_atom_site_aniso_U_22
_atom_site_aniso_U_33
_atom_site_aniso_U_23
_atom_site_aniso_U_13
_atom_site_aniso_U_12
Se1 0.0271(3) 0.0302(3) 0.0439(4) -0.0093(3) 0.0095(3) -0.0053(2)
Se2 0.0273(3) 0.0324(3) 0.0330(3) 0.0006(3) -0.0040(2) -0.0071(2)
Ni 0.0237(4) 0.0249(4) 0.0315(4) -0.0020(3) 0.0029(3) -0.0076(3)
P1 0.0222(7) 0.0236(7) 0.0254(7) -0.0015(6) 0.0015(6) -0.0052(6)
P2 0.0285(8) 0.0244(8) 0.0291(8) 0.0001(6) 0.0015(6) -0.0090(6)
P3 0.0216(7) 0.0214(7) 0.0261(7) -0.0044(6) 0.0024(6) -0.0040(5)
P4 0.0309(8) 0.0225(7) 0.0305(8) -0.0043(6) 0.0038(6) -0.0080(6)
N1 0.030(3) 0.031(3) 0.023(2) -0.005(2) 0.0011(19) -0.012(2)
N2 0.026(3) 0.029(3) 0.027(3) -0.001(2) 0.000(2) -0.008(2)
N3 0.018(2) 0.024(2) 0.032(3) -0.003(2) 0.0013(19) -0.0060(18)
N4 0.032(3) 0.035(3) 0.054(4) -0.008(3) 0.007(3) -0.013(2)
N5 0.023(2) 0.025(2) 0.029(3) -0.005(2) 0.0011(19) -0.0079(19)
N6 0.027(3) 0.023(2) 0.032(3) -0.008(2) 0.005(2) -0.0056(19)
N7 0.030(3) 0.026(2) 0.016(2) -0.0028(19) 0.0060(18) -0.0089(19)
N8 0.033(3) 0.028(3) 0.048(3) 0.005(2) -0.004(2) -0.015(2)
C10 0.046(4) 0.035(3) 0.025(3) 0.000(3) -0.001(3) -0.014(3)
C11 0.047(4) 0.057(5) 0.044(4) -0.008(3) -0.018(3) -0.007(3)
C12 0.056(5) 0.049(4) 0.037(4) -0.015(3) 0.008(3) -0.013(3)
C13 0.084(6) 0.048(4) 0.024(3) 0.006(3) -0.003(3) -0.016(4)
C20 0.036(4) 0.039(4) 0.033(3) 0.004(3) -0.008(3) -0.007(3)
C21 0.058(5) 0.050(4) 0.032(4) 0.016(3) -0.006(3) -0.014(3)
C22 0.046(5) 0.049(4) 0.066(5) 0.003(4) -0.015(4) 0.007(3)
C23 0.046(4) 0.051(4) 0.033(4) 0.007(3) -0.013(3) -0.012(3)
C30 0.026(3) 0.033(3) 0.039(3) -0.007(3) 0.005(3) -0.001(2)
C31 0.041(5) 0.094(7) 0.062(5) -0.012(5) -0.007(4) 0.030(4)
C32 0.035(4) 0.042(4) 0.072(5) -0.020(4) 0.017(3) -0.006(3)
C33 0.052(5) 0.043(4) 0.060(5) -0.015(4) 0.029(4) -0.009(3)
C40 0.035(4) 0.040(4) 0.051(4) -0.007(3) 0.009(3) -0.017(3)
C41 0.032(5) 0.077(6) 0.142(9) 0.003(6) -0.020(5) -0.023(4)
C42 0.047(5) 0.039(4) 0.143(9) 0.019(5) 0.006(5) -0.017(4)
C43 0.162(12) 0.241(16) 0.112(10) -0.113(11) 0.104(9) -0.163(12)
C50 0.030(3) 0.034(3) 0.025(3) -0.004(3) 0.002(2) -0.005(3)
C51 0.048(4) 0.041(4) 0.051(4) -0.002(3) -0.022(3) 0.004(3)
C52 0.033(4) 0.047(4) 0.037(4) -0.004(3) -0.006(3) -0.011(3)
C53 0.044(4) 0.072(5) 0.028(3) 0.002(3) 0.000(3) -0.019(4)
C60 0.041(4) 0.021(3) 0.049(4) -0.016(3) 0.004(3) 0.000(3)
C61 0.061(5) 0.039(4) 0.077(6) -0.012(4) 0.007(4) 0.011(4)
C62 0.061(5) 0.058(5) 0.098(7) -0.053(5) -0.001(5) -0.005(4)
C63 0.043(4) 0.042(4) 0.060(5) -0.019(4) 0.016(3) 0.003(3)
C70 0.031(3) 0.028(3) 0.031(3) -0.010(3) 0.003(2) -0.001(2)
C71 0.048(4) 0.040(4) 0.029(3) -0.011(3) 0.000(3) -0.001(3)
C72 0.066(5) 0.031(4) 0.047(4) -0.016(3) 0.010(3) -0.002(3)
C73 0.035(4) 0.058(5) 0.052(4) -0.025(4) 0.004(3) 0.001(3)
C80 0.039(4) 0.035(4) 0.061(5) -0.005(3) -0.005(3) -0.020(3)
C81 0.137(10) 0.100(8) 0.076(7) 0.009(6) -0.049(7) -0.082(7)
C82 0.056(5) 0.038(4) 0.077(6) -0.003(4) 0.002(4) -0.024(3)
C83 0.037(5) 0.065(6) 0.130(9) -0.024(6) 0.024(5) -0.022(4)

loop_
_atom_type_symbol
_atom_type_description
_atom_type_scat_dispersion_real
_atom_type_scat_dispersion_imag
_atom_type_scat_source
C C 0.0033 0.0016 'International Tables Vol C Tables 4.2.6.8 and 6.1.1.4'
H H 0.0000 0.0000 'International Tables Vol C Tables 4.2.6.8 and 6.1.1.4'
N N 0.0061 0.0033 'International Tables Vol C Tables 4.2.6.8 and 6.1.1.4'
P P 0.1023 0.0942 'International Tables Vol C Tables 4.2.6.8 and 6.1.1.4'
Ni Ni 0.3393 1.1124 'International Tables Vol C Tables 4.2.6.8 and 6.1.1.4'
Se Se -0.0929 2.2259 'International Tables Vol C Tables 4.2.6.8 and 6.1.1.4'

loop_
_geom_angle_atom_site_label_1
_geom_angle_atom_site_label_2
_geom_angle_atom_site_label_3
_geom_angle
_geom_angle_site_symmetry_1
_geom_angle_site_symmetry_3
_geom_angle_publ_flag
P1 Se1 Ni 74.32(4) . . ?
P3 Se2 Ni 74.30(4) . . ?
N3 Ni N5 136.64(19) . . ?
N3 Ni Se2 119.90(13) . . ?
N5 Ni Se2 80.97(13) . . ?
N3 Ni Se1 80.66(13) . . ?
N5 Ni Se1 121.36(14) . . ?
Se2 Ni Se1 123.46(4) . . ?
N3 Ni P3 150.48(14) . . ?
N5 Ni P3 33.50(14) . . ?
Se2 Ni P3 48.06(3) . . ?
Se1 Ni P3 128.85(4) . . ?
N3 Ni P1 33.20(14) . . ?
N5 Ni P1 148.52(14) . . ?
Se2 Ni P1 130.47(4) . . ?
Se1 Ni P1 47.57(4) . . ?
P3 Ni P1 175.76(5) . . ?
N3 P1 N2 118.8(2) . . ?
N3 P1 N1 119.9(2) . . ?
N2 P1 N1 84.4(2) . . ?
N3 P1 Se1 99.88(17) . . ?
N2 P1 Se1 118.20(18) . . ?
N1 P1 Se1 117.05(18) . . ?
N3 P1 P2 136.70(18) . . ?
Se1 P1 P2 123.43(7) . . ?
N2 P1 Ni 140.38(17) . . ?
N1 P1 Ni 134.32(17) . . ?
Se1 P1 Ni 58.10(4) . . ?
P2 P1 Ni 176.61(7) . . ?
N4 P2 N2 106.3(3) . . ?
N4 P2 N1 103.2(3) . . ?
N2 P2 N1 80.3(2) . . ?
N4 P2 P1 114.4(2) . . ?
N5 P3 N6 120.1(2) . . ?
N5 P3 N7 120.1(2) . . ?
N6 P3 N7 85.2(2) . . ?
N5 P3 Se2 99.18(17) . . ?
N6 P3 Se2 118.33(18) . . ?
N7 P3 Se2 115.38(16) . . ?
N5 P3 P4 140.29(18) . . ?
Se2 P3 P4 120.52(7) . . ?
N6 P3 Ni 145.73(18) . . ?
N7 P3 Ni 128.49(16) . . ?
Se2 P3 Ni 57.64(4) . . ?
P4 P3 Ni 171.35(7) . . ?
N8 P4 N6 106.1(3) . . ?
N8 P4 N7 102.5(2) . . ?
N6 P4 N7 79.8(2) . . ?
N8 P4 P3 115.41(19) . . ?
C10 N1 P1 130.7(4) . . ?
C10 N1 P2 122.3(4) . . ?
P1 N1 P2 97.0(2) . . ?
C20 N2 P1 130.4(4) . . ?
C20 N2 P2 124.3(4) . . ?
P1 N2 P2 97.2(2) . . ?
C30 N3 P1 129.2(4) . . ?
C30 N3 Ni 125.1(4) . . ?
P1 N3 Ni 104.9(2) . . ?
C40 N4 P2 129.5(5) . . ?
C50 N5 P3 130.6(4) . . ?
C50 N5 Ni 124.6(4) . . ?
P3 N5 Ni 104.1(2) . . ?
C60 N6 P3 131.6(4) . . ?
C60 N6 P4 125.4(4) . . ?
P3 N6 P4 97.1(2) . . ?
C70 N7 P3 131.2(4) . . ?
C70 N7 P4 123.3(4) . . ?
P3 N7 P4 96.0(2) . . ?
C80 N8 P4 128.3(4) . . ?
N1 C10 C12 110.9(5) . . ?
N1 C10 C11 107.5(5) . . ?
C12 C10 C11 110.0(5) . . ?
N1 C10 C13 108.9(5) . . ?
C12 C10 C13 109.9(6) . . ?
C11 C10 C13 109.7(6) . . ?
N2 C20 C21 108.4(5) . . ?
N2 C20 C22 109.4(5) . . ?
C21 C20 C22 110.2(6) . . ?
N2 C20 C23 109.1(5) . . ?
C21 C20 C23 109.8(6) . . ?
C22 C20 C23 110.0(6) . . ?
N3 C30 C33 113.0(5) . . ?
N3 C30 C32 107.8(5) . . ?
C33 C30 C32 108.0(5) . . ?
N3 C30 C31 107.9(5) . . ?
C33 C30 C31 111.3(6) . . ?
C32 C30 C31 108.8(6) . . ?
C43 C40 N4 107.5(6) . . ?
C43 C40 C42 110.6(9) . . ?
N4 C40 C42 111.1(6) . . ?
C43 C40 C41 109.8(9) . . ?
N4 C40 C41 109.3(6) . . ?
C42 C40 C41 108.6(7) . . ?
N5 C50 C51 108.8(5) . . ?
N5 C50 C53 107.6(5) . . ?
C51 C50 C53 109.9(5) . . ?
N5 C50 C52 113.4(5) . . ?
C51 C50 C52 109.1(5) . . ?
C53 C50 C52 107.9(5) . . ?
N6 C60 C62 108.6(5) . . ?
N6 C60 C61 110.0(5) . . ?
C62 C60 C61 109.1(6) . . ?
N6 C60 C63 108.9(5) . . ?
C62 C60 C63 110.1(6) . . ?
C61 C60 C63 110.0(6) . . ?
N7 C70 C73 108.4(5) . . ?
N7 C70 C72 107.9(5) . . ?
C73 C70 C72 109.3(5) . . ?
N7 C70 C71 111.5(5) . . ?
C73 C70 C71 109.1(5) . . ?
C72 C70 C71 110.5(5) . . ?
N8 C80 C81 106.6(6) . . ?
N8 C80 C82 111.1(5) . . ?
C81 C80 C82 111.1(7) . . ?
N8 C80 C83 109.5(6) . . ?
C81 C80 C83 108.6(8) . . ?
C82 C80 C83 110.0(7) . . ?

loop_
_geom_bond_atom_site_label_1
_geom_bond_atom_site_label_2
_geom_bond_distance
_geom_bond_site_symmetry_2
_geom_bond_publ_flag
Se1 P1 2.1657(16) . ?
Se1 Ni 2.4910(10) . ?
Se2 P3 2.1732(15) . ?
Se2 Ni 2.4678(9) . ?
Ni N3 1.953(4) . ?
Ni N5 1.954(4) . ?
Ni P3 2.8125(16) . ?
Ni P1 2.8248(16) . ?
P1 N3 1.600(5) . ?
P1 N2 1.678(5) . ?
P1 N1 1.683(5) . ?
P1 P2 2.572(2) . ?
P2 N4 1.656(5) . ?
P2 N2 1.750(5) . ?
P2 N1 1.751(5) . ?
P3 N5 1.601(5) . ?
P3 N6 1.667(5) . ?
P3 N7 1.684(5) . ?
P3 P4 2.571(2) . ?
P4 N8 1.661(5) . ?
P4 N6 1.763(5) . ?
P4 N7 1.774(5) . ?
N1 C10 1.505(7) . ?
N2 C20 1.491(7) . ?
N3 C30 1.492(7) . ?
N4 C40 1.478(7) . ?
N5 C50 1.497(7) . ?
N6 C60 1.488(7) . ?
N7 C70 1.484(7) . ?
N8 C80 1.487(7) . ?
C10 C12 1.516(9) . ?
C10 C11 1.521(9) . ?
C10 C13 1.526(8) . ?
C20 C21 1.520(9) . ?
C20 C22 1.527(10) . ?
C20 C23 1.528(9) . ?
C30 C33 1.509(9) . ?
C30 C32 1.515(9) . ?
C30 C31 1.524(9) . ?
C40 C43 1.477(12) . ?
C40 C42 1.482(10) . ?
C40 C41 1.517(11) . ?
C50 C51 1.518(9) . ?
C50 C53 1.518(8) . ?
C50 C52 1.526(8) . ?
C60 C62 1.515(9) . ?
C60 C61 1.523(10) . ?
C60 C63 1.532(9) . ?
C70 C73 1.511(9) . ?
C70 C72 1.516(8) . ?
C70 C71 1.525(8) . ?
C80 C81 1.493(11) . ?
C80 C82 1.510(10) . ?
C80 C83 1.520(11) . ?

loop_
_geom_torsion_atom_site_label_1
_geom_torsion_atom_site_label_2
_geom_torsion_atom_site_label_3
_geom_torsion_atom_site_label_4
_geom_torsion
_geom_torsion_site_symmetry_1
_geom_torsion_site_symmetry_2
_geom_torsion_site_symmetry_3
_geom_torsion_site_symmetry_4
_geom_torsion_publ_flag
P3 Se2 Ni N3 146.39(16) . . . . ?
P3 Se2 Ni N5 7.11(14) . . . . ?
P3 Se2 Ni Se1 -114.66(5) . . . . ?
P3 Se2 Ni P1 -174.71(7) . . . . ?
P1 Se1 Ni N3 3.05(14) . . . . ?
P1 Se1 Ni N5 142.76(16) . . . . ?
P1 Se1 Ni Se2 -116.74(5) . . . . ?
P1 Se1 Ni P3 -176.98(6) . . . . ?
Ni Se1 P1 N3 -3.73(17) . . . . ?
Ni Se1 P1 N2 -134.09(19) . . . . ?
Ni Se1 P1 N1 127.32(19) . . . . ?
Ni Se1 P1 P2 176.40(8) . . . . ?
N5 Ni P1 N3 92.7(4) . . . . ?
Se2 Ni P1 N3 -83.9(2) . . . . ?
Se1 Ni P1 N3 174.5(3) . . . . ?
N3 Ni P1 N2 -77.5(4) . . . . ?
N5 Ni P1 N2 15.2(4) . . . . ?
Se2 Ni P1 N2 -161.4(3) . . . . ?
Se1 Ni P1 N2 97.0(3) . . . . ?
N3 Ni P1 N1 87.4(3) . . . . ?
N5 Ni P1 N1 -179.9(4) . . . . ?
Se2 Ni P1 N1 3.6(3) . . . . ?
Se1 Ni P1 N1 -98.1(3) . . . . ?
N3 Ni P1 Se1 -174.5(3) . . . . ?
N5 Ni P1 Se1 -81.8(3) . . . . ?
Se2 Ni P1 Se1 101.65(6) . . . . ?
N3 P1 P2 N4 3.7(4) . . . . ?
N2 P1 P2 N4 86.7(3) . . . . ?
N1 P1 P2 N4 -81.6(3) . . . . ?
Se1 P1 P2 N4 -176.5(2) . . . . ?
N3 P1 P2 N2 -83.1(4) . . . . ?
N1 P1 P2 N2 -168.3(4) . . . . ?
Se1 P1 P2 N2 96.7(3) . . . . ?
N3 P1 P2 N1 85.3(4) . . . . ?
N2 P1 P2 N1 168.3(4) . . . . ?
Se1 P1 P2 N1 -94.9(3) . . . . ?
Ni Se2 P3 N5 -8.70(17) . . . . ?
Ni Se2 P3 N6 -140.3(2) . . . . ?
Ni Se2 P3 N7 120.99(18) . . . . ?
Ni Se2 P3 P4 170.09(8) . . . . ?
N3 Ni P3 N5 90.3(4) . . . . ?
Se2 Ni P3 N5 167.2(3) . . . . ?
Se1 Ni P3 N5 -89.6(3) . . . . ?
N3 Ni P3 N6 17.0(4) . . . . ?
N5 Ni P3 N6 -73.3(4) . . . . ?
Se2 Ni P3 N6 93.9(3) . . . . ?
Se1 Ni P3 N6 -163.0(3) . . . . ?
N3 Ni P3 N7 -175.2(3) . . . . ?
N5 Ni P3 N7 94.5(3) . . . . ?
Se2 Ni P3 N7 -98.3(2) . . . . ?
Se1 Ni P3 N7 4.9(2) . . . . ?
N3 Ni P3 Se2 -76.9(3) . . . . ?
N5 Ni P3 Se2 -167.2(3) . . . . ?
Se1 Ni P3 Se2 103.17(6) . . . . ?
N5 P3 P4 N8 3.1(4) . . . . ?
N6 P3 P4 N8 84.9(3) . . . . ?
N7 P3 P4 N8 -79.3(3) . . . . ?
Se2 P3 P4 N8 -175.1(2) . . . . ?
N5 P3 P4 N6 -81.8(4) . . . . ?
N7 P3 P4 N6 -164.2(3) . . . . ?
Se2 P3 P4 N6 100.1(3) . . . . ?
N5 P3 P4 N7 82.4(4) . . . . ?
N6 P3 P4 N7 164.2(3) . . . . ?
Se2 P3 P4 N7 -95.8(2) . . . . ?
N3 P1 N1 C10 87.5(6) . . . . ?
N2 P1 N1 C10 -152.5(5) . . . . ?
Se1 P1 N1 C10 -33.6(6) . . . . ?
P2 P1 N1 C10 -144.6(6) . . . . ?
Ni P1 N1 C10 37.1(6) . . . . ?
N3 P1 N1 P2 -128.0(3) . . . . ?
N2 P1 N1 P2 -7.9(2) . . . . ?
Se1 P1 N1 P2 111.00(18) . . . . ?
Ni P1 N1 P2 -178.31(10) . . . . ?
N4 P2 N1 C10 -99.0(5) . . . . ?
N2 P2 N1 C10 156.3(5) . . . . ?
P1 P2 N1 C10 148.7(6) . . . . ?
N4 P2 N1 P1 112.3(3) . . . . ?
N2 P2 N1 P1 7.6(2) . . . . ?
N3 P1 N2 C20 -82.3(6) . . . . ?
N1 P1 N2 C20 156.6(5) . . . . ?
Se1 P1 N2 C20 38.8(6) . . . . ?
P2 P1 N2 C20 148.7(6) . . . . ?
Ni P1 N2 C20 -34.2(7) . . . . ?
N3 P1 N2 P2 129.0(2) . . . . ?
N1 P1 N2 P2 7.9(2) . . . . ?
Se1 P1 N2 P2 -109.86(18) . . . . ?
Ni P1 N2 P2 177.14(11) . . . . ?
N4 P2 N2 C20 100.0(5) . . . . ?
N1 P2 N2 C20 -159.0(5) . . . . ?
P1 P2 N2 C20 -151.3(6) . . . . ?
N4 P2 N2 P1 -108.7(3) . . . . ?
N1 P2 N2 P1 -7.7(2) . . . . ?
N2 P1 N3 C30 -55.6(6) . . . . ?
N1 P1 N3 C30 45.2(6) . . . . ?
Se1 P1 N3 C30 174.4(5) . . . . ?
P2 P1 N3 C30 -5.8(6) . . . . ?
Ni P1 N3 C30 169.7(6) . . . . ?
N2 P1 N3 Ni 134.7(2) . . . . ?
N1 P1 N3 Ni -124.5(2) . . . . ?
Se1 P1 N3 Ni 4.7(2) . . . . ?
P2 P1 N3 Ni -175.42(10) . . . . ?
N5 Ni N3 C30 59.2(5) . . . . ?
Se2 Ni N3 C30 -51.0(5) . . . . ?
Se1 Ni N3 C30 -174.3(4) . . . . ?
P3 Ni N3 C30 5.7(6) . . . . ?
P1 Ni N3 C30 -170.2(6) . . . . ?
N5 Ni N3 P1 -130.6(3) . . . . ?
Se2 Ni N3 P1 119.24(18) . . . . ?
Se1 Ni N3 P1 -4.12(19) . . . . ?
P3 Ni N3 P1 175.94(11) . . . . ?
N2 P2 N4 C40 -132.1(6) . . . . ?
N1 P2 N4 C40 144.3(6) . . . . ?
P1 P2 N4 C40 -174.4(5) . . . . ?
N6 P3 N5 C50 -47.6(6) . . . . ?
N7 P3 N5 C50 55.4(6) . . . . ?
Se2 P3 N5 C50 -178.1(5) . . . . ?
P4 P3 N5 C50 3.6(7) . . . . ?
Ni P3 N5 C50 171.0(6) . . . . ?
N6 P3 N5 Ni 141.4(2) . . . . ?
N7 P3 N5 Ni -115.6(2) . . . . ?
Se2 P3 N5 Ni 10.9(2) . . . . ?
P4 P3 N5 Ni -167.43(12) . . . . ?
N3 Ni N5 C50 54.2(5) . . . . ?
Se2 Ni N5 C50 178.7(4) . . . . ?
Se1 Ni N5 C50 -57.5(5) . . . . ?
P3 Ni N5 C50 -171.7(6) . . . . ?
P1 Ni N5 C50 1.4(6) . . . . ?
N3 Ni N5 P3 -134.1(2) . . . . ?
Se2 Ni N5 P3 -9.61(19) . . . . ?
Se1 Ni N5 P3 114.2(2) . . . . ?
P1 Ni N5 P3 173.05(10) . . . . ?
N5 P3 N6 C60 -74.1(6) . . . . ?
N7 P3 N6 C60 163.7(6) . . . . ?
Se2 P3 N6 C60 47.4(6) . . . . ?
P4 P3 N6 C60 152.9(7) . . . . ?
Ni P3 N6 C60 -25.8(7) . . . . ?
N5 P3 N6 P4 133.0(2) . . . . ?
N7 P3 N6 P4 10.8(2) . . . . ?
Se2 P3 N6 P4 -105.51(19) . . . . ?
Ni P3 N6 P4 -178.73(14) . . . . ?
N8 P4 N6 C60 94.1(5) . . . . ?
N7 P4 N6 C60 -165.7(5) . . . . ?
P3 P4 N6 C60 -155.3(6) . . . . ?
N8 P4 N6 P3 -110.6(3) . . . . ?
N7 P4 N6 P3 -10.4(2) . . . . ?
N5 P3 N7 C70 81.3(5) . . . . ?
N6 P3 N7 C70 -156.4(5) . . . . ?
Se2 P3 N7 C70 -37.3(5) . . . . ?
P4 P3 N7 C70 -145.7(6) . . . . ?
Ni P3 N7 C70 30.4(6) . . . . ?
N5 P3 N7 P4 -133.0(2) . . . . ?
N6 P3 N7 P4 -10.7(2) . . . . ?
Se2 P3 N7 P4 108.44(17) . . . . ?
Ni P3 N7 P4 176.13(10) . . . . ?
N8 P4 N7 C70 -95.9(5) . . . . ?
N6 P4 N7 C70 159.8(5) . . . . ?
P3 P4 N7 C70 149.5(5) . . . . ?
N8 P4 N7 P3 114.6(3) . . . . ?
N6 P4 N7 P3 10.3(2) . . . . ?
N6 P4 N8 C80 -135.1(6) . . . . ?
N7 P4 N8 C80 142.1(6) . . . . ?
P3 P4 N8 C80 -176.9(5) . . . . ?
P1 N1 C10 C12 78.7(6) . . . . ?
P2 N1 C10 C12 -58.5(6) . . . . ?
P1 N1 C10 C11 -161.1(5) . . . . ?
P2 N1 C10 C11 61.7(6) . . . . ?
P1 N1 C10 C13 -42.4(8) . . . . ?
P2 N1 C10 C13 -179.5(5) . . . . ?
P1 N2 C20 C21 158.5(5) . . . . ?
P2 N2 C20 C21 -60.1(7) . . . . ?
P1 N2 C20 C22 -81.3(7) . . . . ?
P2 N2 C20 C22 60.0(7) . . . . ?
P1 N2 C20 C23 39.0(8) . . . . ?
P2 N2 C20 C23 -179.6(4) . . . . ?
P1 N3 C30 C33 44.9(7) . . . . ?
Ni N3 C30 C33 -147.4(5) . . . . ?
P1 N3 C30 C32 164.1(5) . . . . ?
Ni N3 C30 C32 -28.1(7) . . . . ?
P1 N3 C30 C31 -78.6(7) . . . . ?
Ni N3 C30 C31 89.2(6) . . . . ?
P2 N4 C40 C43 130.3(9) . . . . ?
P2 N4 C40 C42 9.3(10) . . . . ?
P2 N4 C40 C41 -110.5(7) . . . . ?
P3 N5 C50 C51 -104.3(6) . . . . ?
Ni N5 C50 C51 65.0(6) . . . . ?
P3 N5 C50 C53 136.6(5) . . . . ?
Ni N5 C50 C53 -54.1(6) . . . . ?
P3 N5 C50 C52 17.3(8) . . . . ?
Ni N5 C50 C52 -173.3(4) . . . . ?
P3 N6 C60 C62 152.7(5) . . . . ?
P4 N6 C60 C62 -61.0(7) . . . . ?
P3 N6 C60 C61 -87.9(7) . . . . ?
P4 N6 C60 C61 58.4(7) . . . . ?
P3 N6 C60 C63 32.7(8) . . . . ?
P4 N6 C60 C63 179.0(4) . . . . ?
P3 N7 C70 C73 -163.6(4) . . . . ?
P4 N7 C70 C73 58.5(6) . . . . ?
P3 N7 C70 C72 -45.3(7) . . . . ?
P4 N7 C70 C72 176.8(4) . . . . ?
P3 N7 C70 C71 76.3(6) . . . . ?
P4 N7 C70 C71 -61.6(6) . . . . ?
P4 N8 C80 C81 152.2(7) . . . . ?
P4 N8 C80 C82 31.0(9) . . . . ?
P4 N8 C80 C83 -90.6(8) . . . . ?
